data_2211023
loop_
_publ_author_name
'Cai, Jin-Hua'
'Jiang, Yi-Min'
'Ng, Seik Weng'

_publ_section_title
;(2-Aminoethanesulfonato-\k^2^<i>N</i>,<i>O</i>)bis(1,10-phenanthroline-\k^2^<i>N</i>,<i>N</i>')cobalt(II)
 perchlorate monohydrate
;
_journal_coeditor_code HB2164
_journal_issue 11
_journal_name_full 'Acta Crystallographica Section E'
_journal_page_first m3059
_journal_page_last m3061
_journal_paper_doi 10.1107/S1600536806041584
_journal_volume 62
_journal_year 2006
_chemical_formula_iupac '[Co (C2 H6 N O3 S) (C12 H8 N2)2 ] Cl O4, H2 O'
_chemical_formula_moiety 'C26 H22 Co N5 O3 S +, Cl O4 -, H2 O'
_chemical_formula_sum 'C26 H24 Cl Co N5 O8 S'
_chemical_formula_weight 660.94
_chemical_name_systematic
;
(2-Aminoethanesulfonate-\k^2^N,O)bis(1,10-phenanthroline-
\k^2^N,N')cobalt(II) perchlorate monohydrate
;
_space_group_IT_number 14
_symmetry_cell_setting monoclinic
_symmetry_space_group_name_Hall '-P 2ybc'
_symmetry_space_group_name_H-M 'P 1 21/c 1'
_atom_sites_solution_hydrogens geom
_atom_sites_solution_primary direct
_atom_sites_solution_secondary difmap
_audit_creation_method SHELXL-97
_cell_angle_alpha 90.00
_cell_angle_beta 113.346(2)
_cell_angle_gamma 90.00
_cell_formula_units_Z 8
_cell_length_a 21.737(4)
_cell_length_b 12.494(2)
_cell_length_c 22.115(4)
_cell_measurement_reflns_used 15548
_cell_measurement_temperature 293(2)
_cell_measurement_theta_max 25.0
_cell_measurement_theta_min 1.9
_cell_volume 5514.3(17)
_computing_cell_refinement CrystalClear
_computing_data_collection 'CrystalClear (Rigaku/MSC, 2000)'
_computing_data_reduction CrystalClear
_computing_molecular_graphics 'X-SEED (Barbour, 2001)'
_computing_publication_material SHELXL97
_computing_structure_refinement 'SHELXL97 (Sheldrick, 1997)'
_computing_structure_solution 'SHELXS97 (Sheldrick, 1997)'
_diffrn_ambient_temperature 293(2)
_diffrn_measured_fraction_theta_full 1.00
_diffrn_measured_fraction_theta_max 1.00
_diffrn_measurement_device_type 'Rigaku Mercury area-detector'
_diffrn_measurement_method \w
_diffrn_radiation_monochromator graphite
_diffrn_radiation_source 'fine-focus sealed tube'
_diffrn_radiation_type MoK\a
_diffrn_radiation_wavelength 0.71073
_diffrn_reflns_av_R_equivalents 0.037
_diffrn_reflns_av_sigmaI/netI 0.035
_diffrn_reflns_limit_h_max 25
_diffrn_reflns_limit_h_min -25
_diffrn_reflns_limit_k_max 13
_diffrn_reflns_limit_k_min -14
_diffrn_reflns_limit_l_max 26
_diffrn_reflns_limit_l_min -25
_diffrn_reflns_number 34443
_diffrn_reflns_theta_full 25.0
_diffrn_reflns_theta_max 25.0
_diffrn_reflns_theta_min 1.9
_exptl_absorpt_coefficient_mu 0.855
_exptl_absorpt_correction_T_max 1.000
_exptl_absorpt_correction_T_min 0.856
_exptl_absorpt_correction_type multi-scan
_exptl_absorpt_process_details '(Jacobson, 1998)'
_exptl_crystal_colour Orange
_exptl_crystal_density_diffrn 1.592
_exptl_crystal_density_method 'not measured'
_exptl_crystal_description Prism
_exptl_crystal_F_000 2712
_exptl_crystal_size_max 0.18
_exptl_crystal_size_mid 0.12
_exptl_crystal_size_min 0.10
_refine_diff_density_max 0.92
_refine_diff_density_min -0.40
_refine_ls_extinction_method none
_refine_ls_goodness_of_fit_ref 1.16
_refine_ls_hydrogen_treatment constr
_refine_ls_matrix_type full
_refine_ls_number_parameters 802
_refine_ls_number_reflns 9720
_refine_ls_number_restraints 42
_refine_ls_restrained_S_all 1.16
_refine_ls_R_factor_all 0.058
_refine_ls_R_factor_gt 0.050
_refine_ls_shift/su_max 0.001
_refine_ls_shift/su_mean 0.000
_refine_ls_structure_factor_coef Fsqd
_refine_ls_weighting_details 'calc w=1/[\s^2^(Fo^2^)+(0.0568P)^2^+9.8438P] where P=(Fo^2^+2Fc^2^)/3'
_refine_ls_weighting_scheme calc
_refine_ls_wR_factor_gt 0.125
_refine_ls_wR_factor_ref 0.131
_reflns_number_gt 8671
_reflns_number_total 9720
_reflns_threshold_expression I>2\s(I)
_cod_data_source_file hb2164.cif
_cod_data_source_block I
_cod_original_cell_volume 5514(2)
_cod_original_sg_symbol_H-M 'P 21/c'
_cod_database_code 2211023
_cod_database_fobs_code 2211023

loop_
_symmetry_equiv_pos_as_xyz
'x, y, z'
'-x, y+1/2, -z+1/2'
'-x, -y, -z'
'x, -y-1/2, z-1/2'

loop_
_atom_site_type_symbol
_atom_site_label
_atom_site_fract_x
_atom_site_fract_y
_atom_site_fract_z
_atom_site_U_iso_or_equiv
_atom_site_adp_type
_atom_site_calc_flag
_atom_site_refinement_flags
_atom_site_occupancy
Co Co1 0.32789(2) 0.22149(4) 0.41647(2) 0.01379(13) Uani d . 1
Co Co2 0.20340(2) 0.71564(4) 0.59598(2) 0.01511(13) Uani d . 1
Cl Cl1 0.51712(4) 0.12557(7) 0.65962(5) 0.0244(2) Uani d . 1
Cl Cl2 0.09707(5) 0.87882(8) 0.76471(5) 0.0284(2) Uani d . 1
S S1 0.29098(4) 0.01556(7) 0.48129(4) 0.01663(19) Uani d . 1
S S2 0.22490(4) 0.50668(7) 0.51532(4) 0.01608(19) Uani d . 1
O O1 0.32732(12) 0.05935(19) 0.44253(12) 0.0191(5) Uani d . 1
O O2 0.30699(13) -0.0958(2) 0.49781(13) 0.0239(6) Uani d . 1
O O3 0.21924(12) 0.0364(2) 0.44940(13) 0.0246(6) Uani d . 1
O O4 0.22762(14) 0.5629(2) 0.57473(12) 0.0244(6) Uani d . 1
O O5 0.18782(13) 0.4068(2) 0.50589(13) 0.0245(6) Uani d . 1
O O6 0.29142(13) 0.4939(2) 0.51564(14) 0.0291(6) Uani d . 1
O O7 0.46906(15) 0.2116(2) 0.63704(17) 0.0439(9) Uani d . 1
O O8 0.58093(15) 0.1620(3) 0.66327(17) 0.0438(8) Uani d . 1
O O9 0.49460(15) 0.0371(2) 0.61462(15) 0.0362(7) Uani d . 1
O O10 0.52359(16) 0.0907(2) 0.72366(15) 0.0368(7) Uani d . 1
O O11 0.16071(16) 0.8380(3) 0.7714(2) 0.0513(10) Uani d . 1
O O12 0.1034(2) 0.9913(3) 0.7777(2) 0.0554(10) Uani d . 1
O O13 0.07615(16) 0.8276(3) 0.81207(15) 0.0414(8) Uani d . 1
O O14 0.04909(17) 0.8567(4) 0.70015(17) 0.0597(11) Uani d . 1
O O1A 0.0473(4) 0.8803(6) 0.4406(4) 0.029(2) Uani d PU 0.33
O O1B 0.0371(3) 0.8133(5) 0.3900(3) 0.0233(14) Uani d PU 0.41
O O1C 0.0462(6) 0.8998(11) 0.3797(6) 0.029(3) Uani d PU 0.22
O O1D 0.0987(4) 0.9969(7) 0.4556(5) 0.025(2) Uani d PU 0.30
O O1E 0.1300(5) 1.0473(7) 0.5025(5) 0.025(2) Uani d PU 0.29
O O1F 0.0951(6) 1.1416(10) 0.4949(6) 0.028(3) Uani d PU 0.24
O O1G 0.0681(6) 1.0929(11) 0.4621(7) 0.024(3) Uani d PU 0.21
N N1 0.32226(14) 0.1663(2) 0.32191(14) 0.0146(6) Uani d . 1
N N2 0.22293(14) 0.2285(2) 0.35841(14) 0.0161(6) Uani d . 1
N N3 0.34223(14) 0.3854(2) 0.39326(14) 0.0166(6) Uani d . 1
N N4 0.43432(14) 0.2328(2) 0.45089(14) 0.0168(6) Uani d . 1
N N5 0.33503(15) 0.2654(2) 0.51325(14) 0.0169(6) Uani d . 1
H H51 0.3770 0.2670 0.5382 0.020 Uiso calc R 1
H H52 0.3209 0.3303 0.5103 0.020 Uiso calc R 1
N N6 0.21120(15) 0.6573(2) 0.68991(15) 0.0177(6) Uani d . 1
N N7 0.10205(15) 0.6676(2) 0.57533(15) 0.0192(7) Uani d . 1
N N8 0.19226(15) 0.8741(2) 0.62618(15) 0.0192(7) Uani d . 1
N N9 0.30467(15) 0.7703(2) 0.63624(15) 0.0171(6) Uani d . 1
N N10 0.19046(15) 0.7710(2) 0.49941(15) 0.0185(6) Uani d . 1
H H101 0.1488 0.7866 0.4788 0.022 Uiso calc R 1
H H102 0.2124 0.8299 0.5047 0.022 Uiso calc R 1
C C1 0.25868(17) 0.1662(3) 0.27487(17) 0.0155(7) Uani d . 1
C C2 0.37114(18) 0.1329(3) 0.30532(19) 0.0207(8) Uani d . 1
H H2 0.4145 0.1304 0.3376 0.025 Uiso calc R 1
C C3 0.36063(19) 0.1012(3) 0.24146(19) 0.0240(8) Uani d . 1
H H3 0.3965 0.0795 0.2315 0.029 Uiso calc R 1
C C4 0.29702(19) 0.1025(3) 0.19365(19) 0.0227(8) Uani d . 1
H H4 0.2892 0.0817 0.1508 0.027 Uiso calc R 1
C C5 0.24370(18) 0.1354(3) 0.20986(18) 0.0187(8) Uani d . 1
C C6 0.17483(19) 0.1364(3) 0.16292(18) 0.0218(8) Uani d . 1
H H6 0.1646 0.1165 0.1195 0.026 Uiso calc R 1
C C7 0.12508(18) 0.1660(3) 0.18154(18) 0.0219(8) Uani d . 1
H H7 0.0811 0.1667 0.1505 0.026 Uiso calc R 1
C C8 0.13890(17) 0.1964(3) 0.24824(18) 0.0174(7) Uani d . 1
C C9 0.08861(18) 0.2242(3) 0.27034(19) 0.0216(8) Uani d . 1
H H9 0.0438 0.2230 0.2415 0.026 Uiso calc R 1
C C10 0.10630(18) 0.2531(3) 0.33459(19) 0.0217(8) Uani d . 1
H H10 0.0734 0.2709 0.3498 0.026 Uiso calc R 1
C C11 0.17396(18) 0.2560(3) 0.37746(18) 0.0180(8) Uani d . 1
H H11 0.1852 0.2778 0.4207 0.022 Uiso calc R 1
C C12 0.20562(17) 0.1982(3) 0.29475(17) 0.0144(7) Uani d . 1
C C13 0.40749(18) 0.4107(3) 0.40774(17) 0.0171(7) Uani d . 1
C C14 0.29616(19) 0.4618(3) 0.36648(18) 0.0213(8) Uani d . 1
H H14 0.2514 0.4455 0.3560 0.026 Uiso calc R 1
C C15 0.3126(2) 0.5658(3) 0.35349(19) 0.0253(9) Uani d . 1
H H15 0.2794 0.6173 0.3357 0.030 Uiso calc R 1
C C16 0.3786(2) 0.5902(3) 0.36745(19) 0.0261(9) Uani d . 1
H H16 0.3902 0.6582 0.3585 0.031 Uiso calc R 1
C C17 0.42835(19) 0.5118(3) 0.39529(18) 0.0212(8) Uani d . 1
C C18 0.4979(2) 0.5304(3) 0.4114(2) 0.0271(9) Uani d . 1
H H18 0.5117 0.5967 0.4023 0.033 Uiso calc R 1
C C19 0.5441(2) 0.4530(3) 0.4398(2) 0.0267(9) Uani d . 1
H H19 0.5890 0.4672 0.4498 0.032 Uiso calc R 1
C C20 0.52478(18) 0.3495(3) 0.45465(18) 0.0213(8) Uani d . 1
C C21 0.57056(19) 0.2661(3) 0.48466(19) 0.0259(9) Uani d . 1
H H21 0.6161 0.2763 0.4957 0.031 Uiso calc R 1
C C22 0.54769(19) 0.1702(3) 0.49752(19) 0.0255(9) Uani d . 1
H H22 0.5774 0.1148 0.5176 0.031 Uiso calc R 1
C C23 0.47920(18) 0.1571(3) 0.48003(18) 0.0204(8) Uani d . 1
H H23 0.4641 0.0919 0.4892 0.025 Uiso calc R 1
C C24 0.45658(17) 0.3291(3) 0.43820(17) 0.0169(7) Uani d . 1
C C25 0.30194(19) 0.2050(3) 0.54983(18) 0.0208(8) Uani d . 1
H H25A 0.2537 0.2121 0.5271 0.025 Uiso calc R 1
H H25B 0.3149 0.2357 0.5934 0.025 Uiso calc R 1
C C26 0.32041(19) 0.0872(3) 0.55628(17) 0.0194(8) Uani d . 1
H H26A 0.3026 0.0539 0.5856 0.023 Uiso calc R 1
H H26B 0.3688 0.0810 0.5767 0.023 Uiso calc R 1
C C27 0.15161(18) 0.6247(3) 0.69033(18) 0.0173(7) Uani d . 1
C C28 0.26521(19) 0.6516(3) 0.74594(18) 0.0203(8) Uani d . 1
H H28 0.3061 0.6738 0.7460 0.024 Uiso calc R 1
C C29 0.2635(2) 0.6138(3) 0.8049(2) 0.0267(9) Uani d . 1
H H29 0.3025 0.6106 0.8430 0.032 Uiso calc R 1
C C30 0.2035(2) 0.5817(3) 0.8057(2) 0.0263(9) Uani d . 1
H H30 0.2014 0.5571 0.8446 0.032 Uiso calc R 1
C C31 0.1453(2) 0.5864(3) 0.7475(2) 0.0232(8) Uani d . 1
C C32 0.0805(2) 0.5531(3) 0.7434(2) 0.0297(10) Uani d . 1
H H32 0.0759 0.5289 0.7812 0.036 Uiso calc R 1
C C33 0.0264(2) 0.5562(3) 0.6860(2) 0.0305(10) Uani d . 1
H H33 -0.0147 0.5331 0.6848 0.037 Uiso calc R 1
C C34 0.03074(19) 0.5941(3) 0.6270(2) 0.0242(9) Uani d . 1
C C35 -0.02409(19) 0.6002(3) 0.5663(2) 0.0290(9) Uani d . 1
H H35 -0.0663 0.5783 0.5627 0.035 Uiso calc R 1
C C36 -0.0153(2) 0.6385(4) 0.5125(2) 0.0328(10) Uani d . 1
H H36 -0.0514 0.6426 0.4720 0.039 Uiso calc R 1
C C37 0.04859(18) 0.6718(3) 0.51856(19) 0.0246(9) Uani d . 1
H H37 0.0538 0.6978 0.4815 0.029 Uiso calc R 1
C C38 0.09382(18) 0.6291(3) 0.62919(19) 0.0186(8) Uani d . 1
C C39 0.25145(19) 0.9243(3) 0.65895(18) 0.0189(8) Uani d . 1
C C40 0.1366(2) 0.9236(3) 0.6207(2) 0.0299(9) Uani d . 1
H H40 0.0958 0.8894 0.5982 0.036 Uiso calc R 1
C C41 0.1363(2) 1.0254(3) 0.6472(2) 0.0350(10) Uani d . 1
H H41 0.0961 1.0578 0.6425 0.042 Uiso calc R 1
C C42 0.1959(2) 1.0761(3) 0.6801(2) 0.0296(9) Uani d . 1
H H42 0.1965 1.1436 0.6980 0.036 Uiso calc R 1
C C43 0.2560(2) 1.0268(3) 0.68687(18) 0.0215(8) Uani d . 1
C C44 0.3201(2) 1.0747(3) 0.71951(19) 0.0255(9) Uani d . 1
H H44 0.3230 1.1423 0.7381 0.031 Uiso calc R 1
C C45 0.3769(2) 1.0244(3) 0.72424(18) 0.0246(9) Uani d . 1
H H45 0.4181 1.0580 0.7457 0.030 Uiso calc R 1
C C46 0.37444(19) 0.9191(3) 0.69631(18) 0.0218(8) Uani d . 1
C C47 0.43126(19) 0.8631(3) 0.69856(19) 0.0261(9) Uani d . 1
H H47 0.4736 0.8933 0.7191 0.031 Uiso calc R 1
C C48 0.42411(19) 0.7637(3) 0.67046(19) 0.0254(9) Uani d . 1
H H48 0.4615 0.7258 0.6718 0.030 Uiso calc R 1
C C49 0.35977(18) 0.7198(3) 0.63964(19) 0.0211(8) Uani d . 1
H H49 0.3554 0.6522 0.6207 0.025 Uiso calc R 1
C C50 0.31185(18) 0.8696(3) 0.66391(17) 0.0166(7) Uani d . 1
C C51 0.20970(19) 0.7027(3) 0.45454(18) 0.0206(8) Uani d . 1
H H51A 0.2581 0.6972 0.4716 0.025 Uiso calc R 1
H H51B 0.1944 0.7362 0.4115 0.025 Uiso calc R 1
C C52 0.17966(19) 0.5911(3) 0.44770(18) 0.0205(8) Uani d . 1
H H52A 0.1788 0.5587 0.4075 0.025 Uiso calc R 1
H H52B 0.1338 0.5970 0.4438 0.025 Uiso calc R 1

loop_
_atom_site_aniso_label
_atom_site_aniso_U_11
_atom_site_aniso_U_22
_atom_site_aniso_U_33
_atom_site_aniso_U_12
_atom_site_aniso_U_13
_atom_site_aniso_U_23
Co1 0.0132(2) 0.0139(3) 0.0133(2) -0.00051(18) 0.00413(19) -0.00013(18)
Co2 0.0160(3) 0.0133(3) 0.0165(3) -0.00167(19) 0.0070(2) -0.00190(19)
Cl1 0.0194(4) 0.0211(5) 0.0268(5) -0.0027(4) 0.0027(4) 0.0027(4)
Cl2 0.0203(5) 0.0300(5) 0.0334(5) -0.0006(4) 0.0093(4) -0.0060(4)
S1 0.0176(4) 0.0146(4) 0.0186(4) -0.0016(3) 0.0080(4) -0.0011(3)
S2 0.0167(4) 0.0140(4) 0.0163(4) 0.0008(3) 0.0051(3) -0.0019(3)
O1 0.0259(14) 0.0138(13) 0.0212(13) -0.0017(10) 0.0131(11) -0.0018(10)
O2 0.0287(14) 0.0143(13) 0.0325(16) -0.0021(11) 0.0163(12) 0.0018(11)
O3 0.0160(13) 0.0306(15) 0.0258(14) -0.0009(11) 0.0069(11) -0.0024(12)
O4 0.0393(16) 0.0164(13) 0.0161(13) 0.0052(12) 0.0094(12) -0.0005(11)
O5 0.0281(14) 0.0164(14) 0.0250(15) -0.0031(11) 0.0063(12) -0.0012(11)
O6 0.0201(14) 0.0268(15) 0.0405(17) 0.0044(12) 0.0120(12) 0.0032(13)
O7 0.0291(17) 0.0276(17) 0.057(2) 0.0076(13) -0.0023(15) 0.0016(15)
O8 0.0265(16) 0.048(2) 0.054(2) -0.0120(15) 0.0138(15) 0.0115(17)
O9 0.0437(18) 0.0268(16) 0.0312(17) -0.0026(14) 0.0076(14) -0.0064(13)
O10 0.0491(19) 0.0337(17) 0.0279(16) -0.0077(14) 0.0157(14) 0.0028(13)
O11 0.0285(17) 0.043(2) 0.082(3) 0.0078(15) 0.0221(18) -0.0118(19)
O12 0.083(3) 0.0240(17) 0.089(3) 0.0069(17) 0.066(2) -0.0020(18)
O13 0.0380(18) 0.049(2) 0.0319(17) -0.0138(15) 0.0082(14) 0.0019(15)
O14 0.0376(19) 0.101(3) 0.0323(19) -0.025(2) 0.0049(15) 0.005(2)
O1A 0.024(4) 0.025(4) 0.045(5) 0.010(3) 0.023(4) 0.026(4)
O1B 0.026(3) 0.025(4) 0.018(3) -0.007(3) 0.008(3) 0.005(3)
O1C 0.027(6) 0.036(7) 0.020(6) 0.012(5) 0.007(5) -0.002(5)
O1D 0.013(4) 0.017(4) 0.047(5) 0.001(3) 0.014(4) 0.000(4)
O1E 0.030(5) 0.022(4) 0.035(5) 0.011(4) 0.026(4) 0.007(4)
O1F 0.031(6) 0.032(6) 0.033(6) 0.015(5) 0.027(5) 0.007(5)
O1G 0.013(5) 0.031(6) 0.026(6) -0.001(5) 0.005(5) 0.004(5)
N1 0.0151(14) 0.0133(15) 0.0159(15) -0.0002(12) 0.0068(12) 0.0021(12)
N2 0.0167(15) 0.0159(16) 0.0151(15) -0.0005(12) 0.0056(12) -0.0005(12)
N3 0.0168(15) 0.0174(16) 0.0142(15) 0.0005(12) 0.0047(12) -0.0008(12)
N4 0.0164(15) 0.0194(16) 0.0128(15) 0.0001(12) 0.0040(12) -0.0012(12)
N5 0.0190(15) 0.0127(15) 0.0172(15) 0.0004(12) 0.0054(12) -0.0006(12)
N6 0.0205(16) 0.0146(15) 0.0172(16) -0.0010(12) 0.0068(13) -0.0029(12)
N7 0.0196(16) 0.0158(16) 0.0209(16) -0.0021(13) 0.0067(13) -0.0024(13)
N8 0.0183(16) 0.0176(16) 0.0248(17) -0.0010(13) 0.0117(13) -0.0035(13)
N9 0.0199(16) 0.0157(16) 0.0177(16) -0.0008(12) 0.0095(13) 0.0005(12)
N10 0.0181(15) 0.0137(15) 0.0234(17) -0.0008(12) 0.0080(13) -0.0009(13)
C1 0.0180(18) 0.0102(17) 0.0178(18) -0.0018(14) 0.0066(14) 0.0028(14)
C2 0.0177(18) 0.020(2) 0.023(2) 0.0005(15) 0.0074(15) -0.0006(16)
C3 0.0216(19) 0.027(2) 0.027(2) 0.0004(16) 0.0138(17) -0.0059(17)
C4 0.029(2) 0.023(2) 0.0174(19) -0.0055(16) 0.0107(16) -0.0044(15)
C5 0.0231(19) 0.0159(18) 0.0170(18) -0.0034(15) 0.0077(15) 0.0012(15)
C6 0.024(2) 0.026(2) 0.0132(18) -0.0056(16) 0.0041(15) -0.0006(15)
C7 0.0179(18) 0.023(2) 0.0195(19) -0.0033(16) 0.0017(15) 0.0014(16)
C8 0.0168(18) 0.0164(18) 0.0172(18) -0.0004(14) 0.0047(15) 0.0021(14)
C9 0.0143(18) 0.021(2) 0.025(2) 0.0010(15) 0.0033(15) 0.0027(16)
C10 0.0170(18) 0.024(2) 0.025(2) 0.0039(16) 0.0095(16) 0.0030(16)
C11 0.0195(18) 0.0186(19) 0.0161(18) 0.0008(15) 0.0072(15) -0.0006(15)
C12 0.0181(18) 0.0093(16) 0.0146(17) -0.0008(13) 0.0052(14) 0.0030(13)
C13 0.0243(19) 0.0149(18) 0.0131(17) -0.0034(15) 0.0084(15) -0.0034(14)
C14 0.0232(19) 0.0200(19) 0.021(2) 0.0045(16) 0.0092(16) 0.0024(15)
C15 0.033(2) 0.0166(19) 0.025(2) 0.0052(17) 0.0105(18) 0.0010(16)
C16 0.043(2) 0.0148(19) 0.022(2) -0.0026(17) 0.0144(18) -0.0003(16)
C17 0.028(2) 0.0187(19) 0.0180(19) -0.0055(16) 0.0099(16) -0.0046(15)
C18 0.034(2) 0.024(2) 0.027(2) -0.0124(18) 0.0165(18) -0.0049(17)
C19 0.023(2) 0.032(2) 0.028(2) -0.0096(18) 0.0118(17) -0.0086(18)
C20 0.0196(19) 0.026(2) 0.0196(19) -0.0063(16) 0.0093(15) -0.0059(16)
C21 0.0159(19) 0.038(2) 0.024(2) -0.0035(17) 0.0078(16) -0.0081(18)
C22 0.0185(19) 0.031(2) 0.024(2) 0.0039(17) 0.0056(16) -0.0009(17)
C23 0.0235(19) 0.0181(19) 0.0187(19) 0.0027(16) 0.0073(15) 0.0007(15)
C24 0.0175(18) 0.0181(19) 0.0165(18) -0.0044(15) 0.0082(14) -0.0069(15)
C25 0.027(2) 0.0198(19) 0.0177(19) 0.0007(16) 0.0110(16) -0.0020(15)
C26 0.0235(19) 0.0198(19) 0.0147(18) -0.0001(15) 0.0073(15) 0.0012(15)
C27 0.0230(19) 0.0112(17) 0.0207(19) -0.0007(14) 0.0120(15) -0.0018(14)
C28 0.0212(19) 0.0185(19) 0.0204(19) 0.0022(15) 0.0074(15) -0.0013(15)
C29 0.033(2) 0.023(2) 0.021(2) 0.0072(17) 0.0069(17) 0.0024(16)
C30 0.037(2) 0.023(2) 0.022(2) 0.0077(18) 0.0155(18) 0.0047(16)
C31 0.032(2) 0.0144(19) 0.029(2) 0.0028(16) 0.0184(18) 0.0030(16)
C32 0.038(2) 0.021(2) 0.042(3) 0.0056(18) 0.029(2) 0.0119(18)
C33 0.027(2) 0.022(2) 0.053(3) -0.0011(17) 0.027(2) 0.005(2)
C34 0.023(2) 0.0138(19) 0.040(2) 0.0001(15) 0.0177(18) -0.0013(17)
C35 0.0149(19) 0.028(2) 0.045(3) -0.0069(16) 0.0121(18) -0.0086(19)
C36 0.021(2) 0.038(3) 0.031(2) -0.0033(18) 0.0019(17) -0.009(2)
C37 0.0207(19) 0.030(2) 0.021(2) -0.0054(17) 0.0055(16) -0.0056(17)
C38 0.0196(18) 0.0116(18) 0.028(2) -0.0013(14) 0.0129(16) -0.0020(15)
C39 0.026(2) 0.0157(18) 0.0188(19) -0.0012(15) 0.0131(16) 0.0003(15)
C40 0.025(2) 0.028(2) 0.039(2) -0.0006(18) 0.0164(19) -0.0078(19)
C41 0.036(2) 0.026(2) 0.052(3) 0.0065(19) 0.026(2) -0.005(2)
C42 0.045(3) 0.017(2) 0.037(2) 0.0003(18) 0.026(2) -0.0041(18)
C43 0.032(2) 0.0184(19) 0.0181(19) -0.0043(16) 0.0146(16) -0.0007(15)
C44 0.041(2) 0.0172(19) 0.021(2) -0.0092(18) 0.0144(18) -0.0062(16)
C45 0.030(2) 0.026(2) 0.0162(19) -0.0131(17) 0.0062(16) -0.0010(16)
C46 0.025(2) 0.022(2) 0.0167(19) -0.0054(16) 0.0066(16) 0.0026(15)
C47 0.0177(19) 0.031(2) 0.025(2) -0.0055(17) 0.0036(16) 0.0031(17)
C48 0.0182(19) 0.030(2) 0.026(2) 0.0029(16) 0.0072(16) 0.0070(17)
C49 0.0220(19) 0.0190(19) 0.024(2) 0.0017(15) 0.0108(16) 0.0017(16)
C50 0.0213(18) 0.0160(18) 0.0131(17) -0.0019(15) 0.0074(14) 0.0006(14)
C51 0.0245(19) 0.0195(19) 0.0199(19) -0.0015(15) 0.0112(16) 0.0015(15)
C52 0.0231(19) 0.0197(19) 0.0152(18) 0.0008(15) 0.0038(15) 0.0007(15)

loop_
_atom_type_symbol
_atom_type_description
_atom_type_scat_dispersion_real
_atom_type_scat_dispersion_imag
_atom_type_scat_source
C C 0.0033 0.0016 'International Tables Vol C Tables 4.2.6.8 and 6.1.1.4'
H H 0.0000 0.0000 'International Tables Vol C Tables 4.2.6.8 and 6.1.1.4'
N N 0.0061 0.0033 'International Tables Vol C Tables 4.2.6.8 and 6.1.1.4'
O O 0.0106 0.0060 'International Tables Vol C Tables 4.2.6.8 and 6.1.1.4'
S S 0.1246 0.1234 'International Tables Vol C Tables 4.2.6.8 and 6.1.1.4'
Cl Cl 0.1484 0.1585 'International Tables Vol C Tables 4.2.6.8 and 6.1.1.4'
Co Co 0.3494 0.9721 'International Tables Vol C Tables 4.2.6.8 and 6.1.1.4'

loop_
_geom_angle_atom_site_label_1
_geom_angle_atom_site_label_2
_geom_angle_atom_site_label_3
_geom_angle
_geom_angle_publ_flag
O1 Co1 N1 87.30(10) n
O1 Co1 N2 94.80(10) n
O1 Co1 N3 172.60(10) n
O1 Co1 N4 95.10(10) n
O1 Co1 N5 88.80(10) y
N1 Co1 N2 78.10(10) y
N1 Co1 N3 91.80(10) n
N1 Co1 N4 90.20(10) n
N1 Co1 N5 176.10(10) n
N2 Co1 N3 92.20(10) n
N2 Co1 N4 164.30(10) n
N2 Co1 N5 103.10(10) n
N3 Co1 N5 92.00(10) n
N3 Co1 N4 77.60(10) y
N4 Co1 N5 89.30(10) n
O4 Co2 N6 88.70(10) n
O4 Co2 N7 91.50(10) n
O4 Co2 N8 172.40(10) n
O4 Co2 N9 94.40(10) n
O4 Co2 N10 90.90(10) y
N6 Co2 N7 78.00(10) y
N6 Co2 N8 89.30(10) n
N6 Co2 N9 91.90(10) n
N6 Co2 N10 177.10(10) n
N7 Co2 N8 95.30(10) n
N7 Co2 N9 168.20(10) n
N7 Co2 N10 99.10(10) n
N8 Co2 N9 78.40(10) y
N8 Co2 N10 91.50(10) n
N9 Co2 N10 91.10(10) n
O8 Cl1 O10 109.10(19) ?
O8 Cl1 O9 109.9(2) ?
O10 Cl1 O9 108.87(19) ?
O8 Cl1 O7 109.6(2) ?
O10 Cl1 O7 110.0(2) ?
O9 Cl1 O7 109.39(19) ?
O14 Cl2 O11 109.2(2) ?
O14 Cl2 O12 111.5(3) ?
O11 Cl2 O12 108.5(2) ?
O14 Cl2 O13 109.0(2) ?
O11 Cl2 O13 109.7(2) ?
O12 Cl2 O13 108.8(2) ?
O2 S1 O3 113.50(16) ?
O2 S1 O1 111.82(15) ?
O3 S1 O1 111.55(16) ?
O2 S1 C26 106.80(17) ?
O3 S1 C26 106.46(17) ?
O1 S1 C26 106.17(16) ?
O6 S2 O5 113.60(16) ?
O6 S2 O4 111.15(17) ?
O5 S2 O4 111.20(16) ?
O6 S2 C52 106.71(17) ?
O5 S2 C52 107.39(16) ?
O4 S2 C52 106.35(16) ?
S1 O1 Co1 125.14(15) ?
S2 O4 Co2 135.66(16) ?
C2 N1 C1 118.2(3) ?
C2 N1 Co1 128.8(2) ?
C1 N1 Co1 113.0(2) ?
C11 N2 C12 118.1(3) ?
C11 N2 Co1 128.1(2) ?
C12 N2 Co1 113.8(2) ?
C14 N3 C13 117.7(3) ?
C14 N3 Co1 128.8(2) ?
C13 N3 Co1 113.5(2) ?
C23 N4 C24 118.4(3) ?
C23 N4 Co1 127.6(3) ?
C24 N4 Co1 114.0(2) ?
C25 N5 Co1 123.5(2) ?
C25 N5 H51 106.5 ?
Co1 N5 H51 106.5 ?
C25 N5 H52 106.5 ?
Co1 N5 H52 106.5 ?
H51 N5 H52 106.5 ?
C28 N6 C27 118.0(3) ?
C28 N6 Co2 128.6(3) ?
C27 N6 Co2 113.5(2) ?
C37 N7 C38 118.1(3) ?
C37 N7 Co2 128.8(3) ?
C38 N7 Co2 113.1(2) ?
C40 N8 C39 118.3(3) ?
C40 N8 Co2 128.2(3) ?
C39 N8 Co2 113.3(2) ?
C49 N9 C50 117.8(3) ?
C49 N9 Co2 128.9(3) ?
C50 N9 Co2 113.2(2) ?
C51 N10 Co2 121.1(2) ?
C51 N10 H101 107.1 ?
Co2 N10 H101 107.1 ?
C51 N10 H102 107.1 ?
Co2 N10 H102 107.1 ?
H101 N10 H102 106.8 ?
N1 C1 C5 122.6(3) ?
N1 C1 C12 117.3(3) ?
C5 C1 C12 120.1(3) ?
N1 C2 C3 122.9(3) ?
N1 C2 H2 118.5 ?
C3 C2 H2 118.5 ?
C4 C3 C2 119.3(3) ?
C4 C3 H3 120.4 ?
C2 C3 H3 120.4 ?
C3 C4 C5 119.3(4) ?
C3 C4 H4 120.3 ?
C5 C4 H4 120.3 ?
C1 C5 C4 117.7(3) ?
C1 C5 C6 119.3(3) ?
C4 C5 C6 123.0(3) ?
C7 C6 C5 120.6(3) ?
C7 C6 H6 119.7 ?
C5 C6 H6 119.7 ?
C6 C7 C8 121.2(3) ?
C6 C7 H7 119.4 ?
C8 C7 H7 119.4 ?
C9 C8 C12 117.4(3) ?
C9 C8 C7 123.2(3) ?
C12 C8 C7 119.4(3) ?
C10 C9 C8 119.3(3) ?
C10 C9 H9 120.3 ?
C8 C9 H9 120.3 ?
C9 C10 C11 119.9(3) ?
C9 C10 H10 120.0 ?
C11 C10 H10 120.0 ?
N2 C11 C10 122.3(3) ?
N2 C11 H11 118.8 ?
C10 C11 H11 118.8 ?
N2 C12 C8 122.9(3) ?
N2 C12 C1 117.8(3) ?
C8 C12 C1 119.3(3) ?
N3 C13 C17 123.3(3) ?
N3 C13 C24 117.2(3) ?
C17 C13 C24 119.5(3) ?
N3 C14 C15 122.8(4) ?
N3 C14 H14 118.6 ?
C15 C14 H14 118.6 ?
C16 C15 C14 119.1(4) ?
C16 C15 H15 120.5 ?
C14 C15 H15 120.5 ?
C15 C16 C17 119.7(4) ?
C15 C16 H16 120.1 ?
C17 C16 H16 120.1 ?
C13 C17 C16 117.3(3) ?
C13 C17 C18 119.3(4) ?
C16 C17 C18 123.4(4) ?
C19 C18 C17 121.0(4) ?
C19 C18 H18 119.5 ?
C17 C18 H18 119.5 ?
C18 C19 C20 121.3(4) ?
C18 C19 H19 119.4 ?
C20 C19 H19 119.4 ?
C24 C20 C21 117.6(3) ?
C24 C20 C19 118.6(4) ?
C21 C20 C19 123.8(3) ?
C22 C21 C20 119.8(3) ?
C22 C21 H21 120.1 ?
C20 C21 H21 120.1 ?
C21 C22 C23 118.8(4) ?
C21 C22 H22 120.6 ?
C23 C22 H22 120.6 ?
N4 C23 C22 123.4(4) ?
N4 C23 H23 118.3 ?
C22 C23 H23 118.3 ?
N4 C24 C20 122.0(3) ?
N4 C24 C13 117.6(3) ?
C20 C24 C13 120.4(3) ?
N5 C25 C26 112.2(3) ?
N5 C25 H25A 109.2 ?
C26 C25 H25A 109.2 ?
N5 C25 H25B 109.2 ?
C26 C25 H25B 109.2 ?
H25A C25 H25B 107.9 ?
C25 C26 S1 114.8(3) ?
C25 C26 H26A 108.6 ?
S1 C26 H26A 108.6 ?
C25 C26 H26B 108.6 ?
S1 C26 H26B 108.6 ?
H26A C26 H26B 107.5 ?
N6 C27 C31 122.7(3) ?
N6 C27 C38 117.5(3) ?
C31 C27 C38 119.9(3) ?
N6 C28 C29 123.1(4) ?
N6 C28 H28 118.4 ?
C29 C28 H28 118.4 ?
C30 C29 C28 119.1(4) ?
C30 C29 H29 120.4 ?
C28 C29 H29 120.4 ?
C29 C30 C31 119.5(4) ?
C29 C30 H30 120.2 ?
C31 C30 H30 120.2 ?
C30 C31 C27 117.6(4) ?
C30 C31 C32 123.5(4) ?
C27 C31 C32 118.9(4) ?
C33 C32 C31 121.3(4) ?
C33 C32 H32 119.4 ?
C31 C32 H32 119.4 ?
C32 C33 C34 121.6(4) ?
C32 C33 H33 119.2 ?
C34 C33 H33 119.2 ?
C35 C34 C38 117.4(4) ?
C35 C34 C33 123.8(4) ?
C38 C34 C33 118.8(4) ?
C36 C35 C34 119.6(4) ?
C36 C35 H35 120.2 ?
C34 C35 H35 120.2 ?
C35 C36 C37 119.7(4) ?
C35 C36 H36 120.1 ?
C37 C36 H36 120.1 ?
N7 C37 C36 122.6(4) ?
N7 C37 H37 118.7 ?
C36 C37 H37 118.7 ?
N7 C38 C34 122.6(3) ?
N7 C38 C27 117.9(3) ?
C34 C38 C27 119.5(3) ?
N8 C39 C43 122.8(3) ?
N8 C39 C50 117.6(3) ?
C43 C39 C50 119.6(3) ?
N8 C40 C41 122.8(4) ?
N8 C40 H40 118.6 ?
C41 C40 H40 118.6 ?
C42 C41 C40 118.9(4) ?
C42 C41 H41 120.6 ?
C40 C41 H41 120.6 ?
C41 C42 C43 120.2(4) ?
C41 C42 H42 119.9 ?
C43 C42 H42 119.9 ?
C42 C43 C39 117.0(4) ?
C42 C43 C44 123.8(4) ?
C39 C43 C44 119.3(4) ?
C45 C44 C43 121.7(4) ?
C45 C44 H44 119.2 ?
C43 C44 H44 119.2 ?
C44 C45 C46 120.7(4) ?
C44 C45 H45 119.6 ?
C46 C45 H45 119.6 ?
C47 C46 C50 117.3(4) ?
C47 C46 C45 123.7(4) ?
C50 C46 C45 118.9(3) ?
C48 C47 C46 119.8(4) ?
C48 C47 H47 120.1 ?
C46 C47 H47 120.1 ?
C47 C48 C49 119.1(4) ?
C47 C48 H48 120.4 ?
C49 C48 H48 120.4 ?
N9 C49 C48 123.0(4) ?
N9 C49 H49 118.5 ?
C48 C49 H49 118.5 ?
N9 C50 C46 123.0(3) ?
N9 C50 C39 117.2(3) ?
C46 C50 C39 119.8(3) ?
N10 C51 C52 111.6(3) ?
N10 C51 H51A 109.3 ?
C52 C51 H51A 109.3 ?
N10 C51 H51B 109.3 ?
C52 C51 H51B 109.3 ?
H51A C51 H51B 108.0 ?
C51 C52 S2 112.8(3) ?
C51 C52 H52A 109.0 ?
S2 C52 H52A 109.0 ?
C51 C52 H52B 109.0 ?
S2 C52 H52B 109.0 ?
H52A C52 H52B 107.8 ?

loop_
_geom_bond_atom_site_label_1
_geom_bond_atom_site_label_2
_geom_bond_distance
_geom_bond_publ_flag
Co1 O1 2.108(2) yes
Co1 N1 2.159(3) yes
Co1 N2 2.131(3) yes
Co1 N3 2.163(3) yes
Co1 N4 2.134(3) yes
Co1 N5 2.155(3) yes
Co2 O4 2.082(3) yes
Co2 N6 2.144(3) yes
Co2 N7 2.150(3) yes
Co2 N8 2.133(3) yes
Co2 N9 2.134(3) yes
Co2 N10 2.154(3) yes
Cl1 O8 1.431(3) ?
Cl1 O10 1.434(3) ?
Cl1 O9 1.438(3) ?
Cl1 O7 1.443(3) ?
Cl2 O14 1.422(4) ?
Cl2 O11 1.426(3) ?
Cl2 O12 1.430(3) ?
Cl2 O13 1.446(3) ?
S1 O2 1.446(3) ?
S1 O3 1.458(3) ?
S1 O1 1.481(3) ?
S1 C26 1.766(4) ?
S2 O6 1.452(3) ?
S2 O5 1.455(3) ?
S2 O4 1.470(3) ?
S2 C52 1.775(4) ?
N1 C2 1.322(5) ?
N1 C1 1.361(4) ?
N2 C11 1.335(5) ?
N2 C12 1.359(5) ?
N3 C14 1.340(5) ?
N3 C13 1.362(5) ?
N4 C23 1.328(5) ?
N4 C24 1.367(5) ?
N5 C25 1.484(5) ?
N5 H51 0.8600 ?
N5 H52 0.8600 ?
N6 C28 1.329(5) ?
N6 C27 1.362(5) ?
N7 C37 1.331(5) ?
N7 C38 1.360(5) ?
N8 C40 1.321(5) ?
N8 C39 1.355(5) ?
N9 C49 1.330(5) ?
N9 C50 1.364(5) ?
N10 C51 1.488(5) ?
N10 H101 0.8600 ?
N10 H102 0.8600 ?
C1 C5 1.396(5) ?
C1 C12 1.444(5) ?
C2 C3 1.396(5) ?
C2 H2 0.9300 ?
C3 C4 1.368(5) ?
C3 H3 0.9300 ?
C4 C5 1.404(5) ?
C4 H4 0.9300 ?
C5 C6 1.445(5) ?
C6 C7 1.352(5) ?
C6 H6 0.9300 ?
C7 C8 1.435(5) ?
C7 H7 0.9300 ?
C8 C9 1.406(5) ?
C8 C12 1.407(5) ?
C9 C10 1.365(5) ?
C9 H9 0.9300 ?
C10 C11 1.399(5) ?
C10 H10 0.9300 ?
C11 H11 0.9300 ?
C13 C17 1.406(5) ?
C13 C24 1.436(5) ?
C14 C15 1.406(5) ?
C14 H14 0.9300 ?
C15 C16 1.375(6) ?
C15 H15 0.9300 ?
C16 C17 1.407(6) ?
C16 H16 0.9300 ?
C17 C18 1.428(5) ?
C18 C19 1.355(6) ?
C18 H18 0.9300 ?
C19 C20 1.438(6) ?
C19 H19 0.9300 ?
C20 C24 1.403(5) ?
C20 C21 1.411(6) ?
C21 C22 1.371(6) ?
C21 H21 0.9300 ?
C22 C23 1.392(5) ?
C22 H22 0.9300 ?
C23 H23 0.9300 ?
C25 C26 1.518(5) ?
C25 H25A 0.9700 ?
C25 H25B 0.9700 ?
C26 H26A 0.9700 ?
C26 H26B 0.9700 ?
C27 C31 1.410(5) ?
C27 C38 1.436(5) ?
C28 C29 1.402(5) ?
C28 H28 0.9300 ?
C29 C30 1.371(6) ?
C29 H29 0.9300 ?
C30 C31 1.405(6) ?
C30 H30 0.9300 ?
C31 C32 1.435(6) ?
C32 C33 1.346(6) ?
C32 H32 0.9300 ?
C33 C34 1.427(6) ?
C33 H33 0.9300 ?
C34 C35 1.400(6) ?
C34 C38 1.421(5) ?
C35 C36 1.365(6) ?
C35 H35 0.9300 ?
C36 C37 1.403(6) ?
C36 H36 0.9300 ?
C37 H37 0.9300 ?
C39 C43 1.408(5) ?
C39 C50 1.445(5) ?
C40 C41 1.402(6) ?
C40 H40 0.9300 ?
C41 C42 1.364(6) ?
C41 H41 0.9300 ?
C42 C43 1.397(6) ?
C42 H42 0.9300 ?
C43 C44 1.423(6) ?
C44 C45 1.353(6) ?
C44 H44 0.9300 ?
C45 C46 1.445(6) ?
C45 H45 0.9300 ?
C46 C47 1.403(6) ?
C46 C50 1.405(5) ?
C47 C48 1.370(6) ?
C47 H47 0.9300 ?
C48 C49 1.402(5) ?
C48 H48 0.9300 ?
C49 H49 0.9300 ?
C51 C52 1.521(5) ?
C51 H51A 0.9700 ?
C51 H51B 0.9700 ?
C52 H52A 0.9700 ?
C52 H52B 0.9700 ?

loop_
_geom_hbond_atom_site_label_D
_geom_hbond_atom_site_label_H
_geom_hbond_atom_site_label_A
_geom_hbond_site_symmetry_A
_geom_hbond_distance_DH
_geom_hbond_distance_HA
_geom_hbond_distance_DA
_geom_hbond_angle_DHA
_geom_hbond_publ_flag
N5 H52 O6 . 0.86 2.16 3.015(4) 173 yes
N10 H102 O2 1_565 0.86 2.31 3.043(4) 143 yes

loop_
_geom_torsion_atom_site_label_1
_geom_torsion_atom_site_label_2
_geom_torsion_atom_site_label_3
_geom_torsion_atom_site_label_4
_geom_torsion
O2 S1 O1 Co1 -172.95(16)
O3 S1 O1 Co1 58.7(2)
C26 S1 O1 Co1 -56.8(2)
N2 Co1 O1 S1 -62.73(19)
N4 Co1 O1 S1 129.48(19)
N5 Co1 O1 S1 40.30(19)
N1 Co1 O1 S1 -140.53(19)
O6 S2 O4 Co2 106.2(2)
O5 S2 O4 Co2 -126.2(2)
C52 S2 O4 Co2 -9.6(3)
N9 Co2 O4 S2 -101.7(3)
N6 Co2 O4 S2 166.6(3)
N7 Co2 O4 S2 88.6(3)
N10 Co2 O4 S2 -10.5(3)
O1 Co1 N1 C2 -82.2(3)
N2 Co1 N1 C2 -177.7(3)
N4 Co1 N1 C2 12.9(3)
N3 Co1 N1 C2 90.5(3)
O1 Co1 N1 C1 97.0(2)
N2 Co1 N1 C1 1.5(2)
N4 Co1 N1 C1 -167.9(2)
N3 Co1 N1 C1 -90.3(2)
O1 Co1 N2 C11 91.3(3)
N4 Co1 N2 C11 -139.8(4)
N5 Co1 N2 C11 1.4(3)
N1 Co1 N2 C11 177.5(3)
N3 Co1 N2 C11 -91.1(3)
O1 Co1 N2 C12 -87.0(2)
N4 Co1 N2 C12 41.9(5)
N5 Co1 N2 C12 -176.9(2)
N1 Co1 N2 C12 -0.7(2)
N3 Co1 N2 C12 90.6(2)
N2 Co1 N3 C14 14.4(3)
N4 Co1 N3 C14 -177.6(3)
N5 Co1 N3 C14 -88.8(3)
N2 Co1 N3 C13 -164.6(2)
N4 Co1 N3 C13 3.4(2)
N5 Co1 N3 C13 92.2(2)
N1 Co1 N3 C13 -86.5(2)
O1 Co1 N4 C23 -1.8(3)
N2 Co1 N4 C23 -130.7(4)
N5 Co1 N4 C23 86.9(3)
N1 Co1 N4 C23 -89.2(3)
N3 Co1 N4 C23 179.0(3)
O1 Co1 N4 C24 175.4(2)
N2 Co1 N4 C24 46.6(5)
N5 Co1 N4 C24 -95.8(2)
N1 Co1 N4 C24 88.1(2)
N3 Co1 N4 C24 -3.7(2)
O1 Co1 N5 C25 -35.0(3)
N2 Co1 N5 C25 59.7(3)
N4 Co1 N5 C25 -130.1(3)
N3 Co1 N5 C25 152.4(3)
O4 Co2 N6 C28 87.6(3)
N8 Co2 N6 C28 -85.1(3)
N9 Co2 N6 C28 -6.8(3)
N7 Co2 N6 C28 179.3(3)
O4 Co2 N6 C27 -93.9(2)
N8 Co2 N6 C27 93.4(2)
N9 Co2 N6 C27 171.8(2)
N7 Co2 N6 C27 -2.1(2)
O4 Co2 N7 C37 -90.9(3)
N8 Co2 N7 C37 92.7(3)
N9 Co2 N7 C37 149.5(5)
N6 Co2 N7 C37 -179.2(3)
N10 Co2 N7 C37 0.3(3)
O4 Co2 N7 C38 89.8(2)
N8 Co2 N7 C38 -86.7(2)
N9 Co2 N7 C38 -29.9(7)
N6 Co2 N7 C38 1.4(2)
N10 Co2 N7 C38 -179.1(2)
N9 Co2 N8 C40 179.8(4)
N6 Co2 N8 C40 -88.1(4)
N7 Co2 N8 C40 -10.3(4)
N10 Co2 N8 C40 89.1(4)
N9 Co2 N8 C39 -5.1(2)
N6 Co2 N8 C39 86.9(3)
N7 Co2 N8 C39 164.8(3)
N10 Co2 N8 C39 -95.9(3)
O4 Co2 N9 C49 4.1(3)
N8 Co2 N9 C49 -178.2(3)
N6 Co2 N9 C49 92.9(3)
N7 Co2 N9 C49 123.5(6)
N10 Co2 N9 C49 -86.9(3)
O4 Co2 N9 C50 -173.2(2)
N8 Co2 N9 C50 4.5(2)
N6 Co2 N9 C50 -84.4(2)
N7 Co2 N9 C50 -53.9(7)
N10 Co2 N9 C50 95.8(2)
O4 Co2 N10 C51 -8.7(3)
N8 Co2 N10 C51 164.1(3)
N9 Co2 N10 C51 85.7(3)
N7 Co2 N10 C51 -100.3(3)
C2 N1 C1 C5 -2.0(5)
Co1 N1 C1 C5 178.7(3)
C2 N1 C1 C12 177.2(3)
Co1 N1 C1 C12 -2.1(4)
C1 N1 C2 C3 2.2(5)
Co1 N1 C2 C3 -178.6(3)
N1 C2 C3 C4 -1.2(6)
C2 C3 C4 C5 -0.1(6)
N1 C1 C5 C4 0.7(5)
C12 C1 C5 C4 -178.4(3)
N1 C1 C5 C6 179.4(3)
C12 C1 C5 C6 0.2(5)
C3 C4 C5 C1 0.3(5)
C3 C4 C5 C6 -178.3(4)
C1 C5 C6 C7 -0.5(5)
C4 C5 C6 C7 178.1(4)
C5 C6 C7 C8 -0.5(6)
C6 C7 C8 C9 -177.8(4)
C6 C7 C8 C12 1.7(6)
C12 C8 C9 C10 1.1(5)
C7 C8 C9 C10 -179.4(4)
C8 C9 C10 C11 0.8(6)
C12 N2 C11 C10 0.8(5)
Co1 N2 C11 C10 -177.4(3)
C9 C10 C11 N2 -1.8(6)
C11 N2 C12 C8 1.2(5)
Co1 N2 C12 C8 179.6(3)
C11 N2 C12 C1 -178.6(3)
Co1 N2 C12 C1 -0.2(4)
C9 C8 C12 N2 -2.2(5)
C7 C8 C12 N2 178.3(3)
C9 C8 C12 C1 177.6(3)
C7 C8 C12 C1 -1.9(5)
N1 C1 C12 N2 1.6(5)
C5 C1 C12 N2 -179.3(3)
N1 C1 C12 C8 -178.2(3)
C5 C1 C12 C8 0.9(5)
C14 N3 C13 C17 -0.8(5)
Co1 N3 C13 C17 178.4(3)
C14 N3 C13 C24 178.2(3)
Co1 N3 C13 C24 -2.6(4)
C13 N3 C14 C15 -0.5(5)
Co1 N3 C14 C15 -179.5(3)
N3 C14 C15 C16 1.4(6)
C14 C15 C16 C17 -1.0(6)
N3 C13 C17 C16 1.1(5)
C24 C13 C17 C16 -177.9(3)
N3 C13 C17 C18 -179.2(3)
C24 C13 C17 C18 1.9(5)
C15 C16 C17 C13 -0.2(5)
C15 C16 C17 C18 -179.9(4)
C13 C17 C18 C19 -1.5(6)
C16 C17 C18 C19 178.2(4)
C17 C18 C19 C20 0.1(6)
C18 C19 C20 C24 1.0(6)
C18 C19 C20 C21 -179.4(4)
C24 C20 C21 C22 -1.0(5)
C19 C20 C21 C22 179.4(4)
C20 C21 C22 C23 0.5(6)
C24 N4 C23 C22 -0.9(5)
Co1 N4 C23 C22 176.3(3)
C21 C22 C23 N4 0.5(6)
C23 N4 C24 C20 0.4(5)
Co1 N4 C24 C20 -177.2(3)
C23 N4 C24 C13 -178.9(3)
Co1 N4 C24 C13 3.5(4)
C21 C20 C24 N4 0.5(5)
C19 C20 C24 N4 -179.8(3)
C21 C20 C24 C13 179.8(3)
C19 C20 C24 C13 -0.6(5)
N3 C13 C24 N4 -0.6(5)
C17 C13 C24 N4 178.4(3)
N3 C13 C24 C20 -179.9(3)
C17 C13 C24 C20 -0.9(5)
Co1 N5 C25 C26 54.4(4)
N5 C25 C26 S1 -66.2(4)
O2 S1 C26 C25 -174.0(3)
O3 S1 C26 C25 -52.5(3)
O1 S1 C26 C25 66.5(3)
C28 N6 C27 C31 0.5(5)
Co2 N6 C27 C31 -178.2(3)
C28 N6 C27 C38 -178.8(3)
Co2 N6 C27 C38 2.5(4)
C27 N6 C28 C29 0.0(5)
Co2 N6 C28 C29 178.5(3)
N6 C28 C29 C30 -0.5(6)
C28 C29 C30 C31 0.6(6)
C29 C30 C31 C27 -0.1(6)
C29 C30 C31 C32 179.1(4)
N6 C27 C31 C30 -0.5(5)
C38 C27 C31 C30 178.8(3)
N6 C27 C31 C32 -179.7(3)
C38 C27 C31 C32 -0.4(5)
C30 C31 C32 C33 -178.1(4)
C27 C31 C32 C33 1.1(6)
C31 C32 C33 C34 -0.9(6)
C32 C33 C34 C35 -179.2(4)
C32 C33 C34 C38 0.1(6)
C38 C34 C35 C36 0.1(6)
C33 C34 C35 C36 179.4(4)
C34 C35 C36 C37 -0.2(6)
C38 N7 C37 C36 0.2(6)
Co2 N7 C37 C36 -179.2(3)
C35 C36 C37 N7 0.1(6)
C37 N7 C38 C34 -0.3(5)
Co2 N7 C38 C34 179.2(3)
C37 N7 C38 C27 180.0(3)
Co2 N7 C38 C27 -0.6(4)
C35 C34 C38 N7 0.2(5)
C33 C34 C38 N7 -179.2(3)
C35 C34 C38 C27 179.9(3)
C33 C34 C38 C27 0.6(5)
N6 C27 C38 N7 -1.3(5)
C31 C27 C38 N7 179.4(3)
N6 C27 C38 C34 178.9(3)
C31 C27 C38 C34 -0.4(5)
C40 N8 C39 C43 -0.4(5)
Co2 N8 C39 C43 -176.0(3)
C40 N8 C39 C50 -179.3(3)
Co2 N8 C39 C50 5.1(4)
C39 N8 C40 C41 0.0(6)
Co2 N8 C40 C41 174.8(3)
N8 C40 C41 C42 0.2(7)
C40 C41 C42 C43 0.0(7)
C41 C42 C43 C39 -0.4(6)
C41 C42 C43 C44 179.1(4)
N8 C39 C43 C42 0.6(5)
C50 C39 C43 C42 179.5(3)
N8 C39 C43 C44 -178.9(3)
C50 C39 C43 C44 0.0(5)
C42 C43 C44 C45 -179.2(4)
C39 C43 C44 C45 0.2(6)
C43 C44 C45 C46 -0.3(6)
C44 C45 C46 C47 179.0(4)
C44 C45 C46 C50 0.1(5)
C50 C46 C47 C48 -0.8(6)
C45 C46 C47 C48 -179.7(4)
C46 C47 C48 C49 0.2(6)
C50 N9 C49 C48 0.4(5)
Co2 N9 C49 C48 -176.9(3)
C47 C48 C49 N9 0.0(6)
C49 N9 C50 C46 -1.0(5)
Co2 N9 C50 C46 176.7(3)
C49 N9 C50 C39 179.1(3)
Co2 N9 C50 C39 -3.3(4)
C47 C46 C50 N9 1.2(5)
C45 C46 C50 N9 -179.8(3)
C47 C46 C50 C39 -178.9(3)
C45 C46 C50 C39 0.1(5)
N8 C39 C50 N9 -1.3(5)
C43 C39 C50 N9 179.8(3)
N8 C39 C50 C46 178.8(3)
C43 C39 C50 C46 -0.2(5)
Co2 N10 C51 C52 50.8(4)
N10 C51 C52 S2 -79.5(3)
O6 S2 C52 C51 -63.1(3)
O5 S2 C52 C51 174.7(3)
O4 S2 C52 C51 55.6(3)
